data_7160195
loop_
_publ_author_name
'Keerthana, Pari'
'Suresh, Sundararajan'
'Nawaz Khan, Fazlur-Rahman'

_publ_section_title
;
 Facile Synthesis of Functionalized Quinolinones in Greener Reaction
 Medium and Their Photophysical Properties
;
_journal_name_full 'Organic &amp; Biomolecular Chemistry'
_journal_paper_doi 10.1039/D4OB01390E
_journal_year 2024
_chemical_formula_moiety 'C39 H23 Cl4 N O3, 1.25[H2O]'
_chemical_formula_sum 'C39 H25.5 Cl4 N O4.25'
_chemical_formula_weight 717.90
_space_group_crystal_system monoclinic
_space_group_IT_number 15
_space_group_name_Hall '-C 2yc'
_space_group_name_H-M_alt 'C 1 2/c 1'
_atom_sites_solution_hydrogens geom
_audit_creation_date 2024-10-03
_audit_creation_method
;
Olex2 1.5
(compiled 2024.02.16 svn.r378c4104 for OlexSys, GUI svn.r6928)
;
_audit_update_record
;
2024-10-04 deposited with the CCDC.	2024-10-30 downloaded from the CCDC.
;
_cell_angle_alpha 90
_cell_angle_beta 97.297(2)
_cell_angle_gamma 90
_cell_formula_units_Z 8
_cell_length_a 31.3651(17)
_cell_length_b 11.6284(6)
_cell_length_c 20.2570(11)
_cell_measurement_reflns_used 9369
_cell_measurement_temperature 302(2)
_cell_measurement_theta_max 23.61
_cell_measurement_theta_min 2.17
_cell_volume 7328.4(7)
_computing_molecular_graphics 'Olex2 1.5 (Dolomanov et al., 2009)'
_computing_publication_material 'Olex2 1.5 (Dolomanov et al., 2009)'
_computing_structure_refinement 'SHELXL 2019/3 (Sheldrick, 2015)'
_computing_structure_solution 'SHELXT 2018/2 (Sheldrick, 2018)'
_diffrn_ambient_temperature 302.00
_diffrn_measured_fraction_theta_full 0.998
_diffrn_measured_fraction_theta_max 0.997
_diffrn_measurement_device_type 'Bruker D8 Quest'
_diffrn_measurement_method '\f and \w scans'
_diffrn_radiation_type MoK\a
_diffrn_radiation_wavelength 0.71073
_diffrn_reflns_av_R_equivalents 0.0547
_diffrn_reflns_av_unetI/netI 0.0393
_diffrn_reflns_Laue_measured_fraction_full 0.998
_diffrn_reflns_Laue_measured_fraction_max 0.997
_diffrn_reflns_limit_h_max 41
_diffrn_reflns_limit_h_min -31
_diffrn_reflns_limit_k_max 15
_diffrn_reflns_limit_k_min -15
_diffrn_reflns_limit_l_max 27
_diffrn_reflns_limit_l_min -27
_diffrn_reflns_number 71644
_diffrn_reflns_point_group_measured_fraction_full 0.998
_diffrn_reflns_point_group_measured_fraction_max 0.997
_diffrn_reflns_theta_full 25.242
_diffrn_reflns_theta_max 28.305
_diffrn_reflns_theta_min 2.027
_diffrn_standards_number 0
_exptl_absorpt_coefficient_mu 0.364
_exptl_absorpt_correction_T_max 0.7457
_exptl_absorpt_correction_T_min 0.6455
_exptl_absorpt_correction_type multi-scan
_exptl_absorpt_process_details
;
SADABS-2016/2 (Bruker,2016/2) was used for absorption correction.
wR2(int) was 0.0958 before and 0.0614 after correction.
The Ratio of minimum to maximum transmission is 0.8656.
The \l/2 correction factor is Not present.
;
_exptl_crystal_colour colourless
_exptl_crystal_colour_primary colourless
_exptl_crystal_density_diffrn 1.301
_exptl_crystal_description block
_exptl_crystal_F_000 2948
_exptl_crystal_size_max 0.241
_exptl_crystal_size_mid 0.179
_exptl_crystal_size_min 0.149
_refine_diff_density_max 0.302
_refine_diff_density_min -0.407
_refine_diff_density_rms 0.038
_refine_ls_extinction_coef 0.0015(2)
_refine_ls_extinction_expression Fc^*^=kFc[1+0.001xFc^2^\l^3^/sin(2\q)]^-1/4^
_refine_ls_extinction_method 'SHELXL-2019/2 (Sheldrick 2019)'
_refine_ls_goodness_of_fit_ref 1.013
_refine_ls_hydrogen_treatment refU
_refine_ls_matrix_type full
_refine_ls_number_parameters 448
_refine_ls_number_reflns 9085
_refine_ls_number_restraints 0
_refine_ls_restrained_S_all 1.013
_refine_ls_R_factor_all 0.1141
_refine_ls_R_factor_gt 0.0541
_refine_ls_shift/su_max 0.000
_refine_ls_shift/su_mean 0.000
_refine_ls_structure_factor_coef Fsqd
_refine_ls_weighting_details 'w=1/[\s^2^(Fo^2^)+(0.0567P)^2^+7.2345P] where P=(Fo^2^+2Fc^2^)/3'
_refine_ls_weighting_scheme calc
_refine_ls_wR_factor_gt 0.1272
_refine_ls_wR_factor_ref 0.1662
_reflns_Friedel_coverage 0.000
_reflns_number_gt 4761
_reflns_number_total 9085
_reflns_threshold_expression 'I > 2\s(I)'
_cod_data_source_file d4ob01390e2.cif
_cod_data_source_block acpb_290324_0m_a
_cod_original_formula_sum 'C39 H25.50 Cl4 N O4.25'
_cod_database_code 7160195
_shelx_shelxl_version_number 2019/3
_shelx_space_group_comment
;
The symmetry employed for this shelxl refinement is uniquely defined
by the following loop, which should always be used as a source of
symmetry information in preference to the above space-group names.
They are only intended as comments.
;
_shelx_estimated_absorpt_t_max 0.948
_shelx_estimated_absorpt_t_min 0.917
_olex2_refinement_description
;
1.a Aromatic/amide H refined with riding coordinates:
 C3(H3), C4(H4), C5(H5), C6(H6), C7(H7), C8(H8), C18(H18), C19(H19), C21(H21),
 C22(H22), C23(H23), C24(H24), C26(H26), C28(H28), C29(H29), C30(H30), C31(H31),
  C32(H32), C33(H33), C36(H36), C37(H37), C38(H38), C39(H39)
;
_smtbx_masks_void_probe_radius 1.2
_smtbx_masks_void_truncation_radius 1.2
_olex2_submission_special_instructions 'No special instructions were received'

loop_
_space_group_symop_operation_xyz
'x, y, z'
'-x, y, -z+1/2'
'x+1/2, y+1/2, z'
'-x+1/2, y+1/2, -z+1/2'
'-x, -y, -z'
'x, -y, z-1/2'
'-x+1/2, -y+1/2, -z'
'x+1/2, -y+1/2, z-1/2'

loop_
_atom_site_label
_atom_site_type_symbol
_atom_site_fract_x
_atom_site_fract_y
_atom_site_fract_z
_atom_site_U_iso_or_equiv
_atom_site_adp_type
_atom_site_occupancy
_atom_site_site_symmetry_order
_atom_site_calc_flag
_atom_site_refinement_flags_posn
_atom_site_refinement_flags_adp
_atom_site_refinement_flags_occupancy
_atom_site_disorder_assembly
_atom_site_disorder_group
Cl1 Cl 0.26903(4) 0.52531(9) 0.42451(6) 0.1232(4) Uani 1 1 d . . . . .
Cl2 Cl 0.07928(3) 0.82527(10) 0.14072(6) 0.1178(4) Uani 1 1 d . . . . .
Cl3 Cl 0.46521(3) 0.37709(8) 0.16525(5) 0.1054(3) Uani 1 1 d . . . . .
Cl4 Cl 0.31533(4) 0.73285(11) -0.00277(4) 0.1231(4) Uani 1 1 d . . . . .
O1 O 0.40654(7) 0.91792(17) 0.39835(10) 0.0832(6) Uani 1 1 d . . . . .
O2 O 0.31167(6) 0.83796(15) 0.30306(8) 0.0684(5) Uani 1 1 d . . . . .
O3 O 0.26701(6) 0.57888(16) 0.24976(10) 0.0802(6) Uani 1 1 d . . . . .
N1 N 0.33638(6) 0.71075(16) 0.23317(8) 0.0497(5) Uani 1 1 d . . . . .
C1 C 0.31024(9) 0.6819(2) 0.50703(13) 0.0684(7) Uani 1 1 d . . . . .
C2 C 0.27996(10) 0.5955(3) 0.50001(16) 0.0817(9) Uani 1 1 d . . . . .
C3 C 0.25687(13) 0.5654(4) 0.5515(2) 0.1105(13) Uani 1 1 d . . . . .
H3 H 0.236658 0.506554 0.545728 0.158(19) Uiso 1 1 calc R . . . .
C4 C 0.26397(16) 0.6223(5) 0.6101(2) 0.1215(17) Uani 1 1 d . . . . .
H4 H 0.248708 0.602033 0.644832 0.161(17) Uiso 1 1 calc R . . . .
C5 C 0.29303(17) 0.7083(4) 0.61859(19) 0.1212(15) Uani 1 1 d . . . . .
H5 H 0.297305 0.747742 0.658829 0.136(15) Uiso 1 1 calc R . . . .
C6 C 0.31630(13) 0.7380(3) 0.56830(14) 0.0943(11) Uani 1 1 d . . . . .
H6 H 0.336525 0.796648 0.575187 0.105(13) Uiso 1 1 calc R . . . .
C7 C 0.33500(9) 0.7133(2) 0.45319(12) 0.0624(6) Uani 1 1 d . . . . .
H7 H 0.332727 0.664619 0.416472 0.073(8) Uiso 1 1 calc R . . . .
C8 C 0.36017(9) 0.8035(2) 0.45157(13) 0.0702(7) Uani 1 1 d . . . . .
H8 H 0.362849 0.852561 0.488140 0.094(10) Uiso 1 1 calc R . . . .
C9 C 0.38415(9) 0.8324(2) 0.39678(12) 0.0600(6) Uani 1 1 d . . . . .
C10 C 0.37989(8) 0.75600(19) 0.33617(10) 0.0512(5) Uani 1 1 d . . . . .
C11 C 0.34043(8) 0.77131(19) 0.29203(11) 0.0517(6) Uani 1 1 d . . . . .
C12 C 0.36703(7) 0.63260(19) 0.21642(11) 0.0484(5) Uani 1 1 d . . . . .
C13 C 0.40545(7) 0.61991(19) 0.25945(10) 0.0478(5) Uani 1 1 d . . . . .
C14 C 0.41191(7) 0.68624(19) 0.32057(10) 0.0488(5) Uani 1 1 d . . . . .
C15 C 0.29605(7) 0.7264(2) 0.19140(11) 0.0527(6) Uani 1 1 d . . . . .
C16 C 0.25950(8) 0.6639(2) 0.21548(12) 0.0553(6) Uani 1 1 d . . . . .
C17 C 0.21498(7) 0.7059(2) 0.19631(11) 0.0511(5) Uani 1 1 d . . . . .
C18 C 0.20554(8) 0.8224(2) 0.19453(11) 0.0557(6) Uani 1 1 d . . . . .
H18 H 0.227503 0.876017 0.203585 0.057(7) Uiso 1 1 calc R . . . .
C19 C 0.16356(9) 0.8589(2) 0.17934(13) 0.0670(7) Uani 1 1 d . . . . .
H19 H 0.157020 0.936869 0.179096 0.087(9) Uiso 1 1 calc R . . . .
C20 C 0.13171(9) 0.7793(3) 0.16465(13) 0.0698(7) Uani 1 1 d . . . . .
C21 C 0.14019(9) 0.6633(3) 0.16705(14) 0.0713(7) Uani 1 1 d . . . . .
H21 H 0.118075 0.610265 0.157643 0.072(8) Uiso 1 1 calc R . . . .
C22 C 0.18201(8) 0.6270(2) 0.18361(13) 0.0630(7) Uani 1 1 d . . . . .
H22 H 0.188084 0.548712 0.186261 0.079(8) Uiso 1 1 calc R . . . .
C23 C 0.35997(8) 0.5679(2) 0.15823(12) 0.0617(6) Uani 1 1 d . . . . .
H23 H 0.334586 0.577119 0.129588 0.064(7) Uiso 1 1 calc R . . . .
C24 C 0.39014(8) 0.4911(2) 0.14302(13) 0.0698(7) Uani 1 1 d . . . . .
H24 H 0.385316 0.448375 0.103965 0.086(9) Uiso 1 1 calc R . . . .
C25 C 0.42773(8) 0.4766(2) 0.18542(13) 0.0649(7) Uani 1 1 d . . . . .
C26 C 0.43558(8) 0.5391(2) 0.24287(12) 0.0579(6) Uani 1 1 d . . . . .
H26 H 0.461026 0.527998 0.271104 0.071(8) Uiso 1 1 calc R . . . .
C27 C 0.45344(8) 0.6802(2) 0.36544(12) 0.0578(6) Uani 1 1 d . . . . .
C28 C 0.45540(11) 0.6387(3) 0.42928(14) 0.0827(9) Uani 1 1 d . . . . .
H28 H 0.430868 0.608975 0.444393 0.073(8) Uiso 1 1 calc R . . . .
C29 C 0.49426(14) 0.6411(4) 0.47146(18) 0.1081(12) Uani 1 1 d . . . . .
H29 H 0.495408 0.614423 0.514936 0.122(13) Uiso 1 1 calc R . . . .
C30 C 0.53041(14) 0.6823(4) 0.4492(2) 0.1138(13) Uani 1 1 d . . . . .
H30 H 0.556248 0.682998 0.477312 0.168(18) Uiso 1 1 calc R . . . .
C31 C 0.52897(11) 0.7222(4) 0.3865(2) 0.1060(12) Uani 1 1 d . . . . .
H31 H 0.553802 0.749617 0.371224 0.138(15) Uiso 1 1 calc R . . . .
C32 C 0.49038(9) 0.7221(3) 0.34474(15) 0.0830(9) Uani 1 1 d . . . . .
H32 H 0.489522 0.751061 0.301801 0.097(10) Uiso 1 1 calc R . . . .
C33 C 0.29398(8) 0.7860(2) 0.13542(12) 0.0620(6) Uani 1 1 d . . . . .
H33 H 0.267714 0.788357 0.108392 0.073(8) Uiso 1 1 calc R . . . .
C34 C 0.33037(9) 0.8490(3) 0.11269(13) 0.0692(7) Uani 1 1 d . . . . .
C35 C 0.34228(10) 0.8332(3) 0.04980(15) 0.0880(10) Uani 1 1 d . . . . .
C36 C 0.37561(13) 0.8925(4) 0.0287(2) 0.1122(14) Uani 1 1 d . . . . .
H36 H 0.382965 0.880231 -0.013844 0.138(15) Uiso 1 1 calc R . . . .
C37 C 0.39776(14) 0.9687(4) 0.0697(3) 0.1244(17) Uani 1 1 d . . . . .
H37 H 0.420777 1.007875 0.055482 0.123(13) Uiso 1 1 calc R . . . .
C38 C 0.38682(13) 0.9898(4) 0.1329(3) 0.1146(13) Uani 1 1 d . . . . .
H38 H 0.402194 1.043386 0.160559 0.144(17) Uiso 1 1 calc R . . . .
C39 C 0.35271(10) 0.9303(3) 0.15470(19) 0.0882(9) Uani 1 1 d . . . . .
H39 H 0.344855 0.944411 0.196710 0.061(8) Uiso 1 1 calc R . . . .

loop_
_atom_site_aniso_label
_atom_site_aniso_U_11
_atom_site_aniso_U_22
_atom_site_aniso_U_33
_atom_site_aniso_U_23
_atom_site_aniso_U_13
_atom_site_aniso_U_12
Cl1 0.1436(9) 0.0956(7) 0.1366(9) -0.0268(6) 0.0423(7) -0.0416(6)
Cl2 0.0681(5) 0.1373(8) 0.1426(8) -0.0314(7) -0.0080(5) 0.0300(5)
Cl3 0.0820(5) 0.1177(7) 0.1141(7) -0.0505(5) 0.0030(5) 0.0361(5)
Cl4 0.1297(8) 0.1786(11) 0.0623(5) -0.0010(6) 0.0174(5) 0.0068(7)
O1 0.1035(15) 0.0655(12) 0.0833(13) -0.0180(10) 0.0220(11) -0.0195(11)
O2 0.0771(12) 0.0675(11) 0.0614(10) -0.0056(9) 0.0123(9) 0.0221(9)
O3 0.0778(12) 0.0654(12) 0.0959(14) 0.0302(11) 0.0059(10) 0.0078(10)
N1 0.0544(11) 0.0525(11) 0.0424(10) 0.0016(8) 0.0062(8) 0.0093(9)
C1 0.0819(19) 0.0701(17) 0.0570(15) 0.0081(13) 0.0240(13) 0.0201(15)
C2 0.090(2) 0.0690(18) 0.093(2) 0.0139(16) 0.0349(17) 0.0126(16)
C3 0.113(3) 0.093(3) 0.138(4) 0.037(3) 0.067(3) 0.021(2)
C4 0.141(4) 0.121(4) 0.119(4) 0.049(3) 0.081(3) 0.060(3)
C5 0.175(4) 0.130(4) 0.070(2) 0.018(2) 0.059(3) 0.050(3)
C6 0.127(3) 0.104(3) 0.0580(18) 0.0010(17) 0.0360(18) 0.016(2)
C7 0.0798(18) 0.0617(16) 0.0471(13) -0.0061(12) 0.0136(12) 0.0047(14)
C8 0.095(2) 0.0666(17) 0.0514(15) -0.0164(13) 0.0174(14) -0.0038(15)
C9 0.0734(16) 0.0529(14) 0.0540(14) -0.0069(11) 0.0095(12) -0.0004(13)
C10 0.0631(14) 0.0487(13) 0.0426(12) -0.0012(10) 0.0102(10) -0.0026(11)
C11 0.0646(15) 0.0488(13) 0.0430(12) 0.0015(10) 0.0115(11) 0.0055(11)
C12 0.0499(13) 0.0497(13) 0.0462(12) 0.0002(10) 0.0089(10) 0.0015(10)
C13 0.0495(12) 0.0495(12) 0.0451(12) -0.0004(10) 0.0092(10) -0.0004(10)
C14 0.0524(13) 0.0504(13) 0.0437(12) 0.0024(10) 0.0068(10) -0.0036(10)
C15 0.0561(14) 0.0561(14) 0.0458(12) 0.0024(11) 0.0059(10) 0.0116(11)
C16 0.0635(15) 0.0496(13) 0.0522(13) 0.0015(11) 0.0056(11) 0.0068(11)
C17 0.0579(14) 0.0499(13) 0.0463(12) 0.0000(10) 0.0103(10) 0.0025(11)
C18 0.0616(15) 0.0492(14) 0.0564(14) -0.0051(11) 0.0080(11) 0.0010(12)
C19 0.0717(18) 0.0590(16) 0.0706(17) -0.0086(13) 0.0101(13) 0.0129(14)
C20 0.0611(16) 0.080(2) 0.0680(17) -0.0127(14) 0.0076(13) 0.0118(14)
C21 0.0618(17) 0.0736(19) 0.0791(18) -0.0152(15) 0.0120(14) -0.0102(15)
C22 0.0696(17) 0.0487(15) 0.0723(17) -0.0026(12) 0.0145(13) -0.0004(12)
C23 0.0558(14) 0.0710(17) 0.0558(14) -0.0131(12) -0.0021(12) 0.0062(12)
C24 0.0649(16) 0.0777(18) 0.0655(16) -0.0285(14) 0.0035(13) 0.0060(14)
C25 0.0570(15) 0.0683(16) 0.0692(16) -0.0190(13) 0.0074(12) 0.0083(12)
C26 0.0504(14) 0.0628(15) 0.0597(14) -0.0054(12) 0.0040(11) 0.0032(11)
C27 0.0599(15) 0.0604(15) 0.0527(14) -0.0081(11) 0.0054(11) -0.0003(12)
C28 0.083(2) 0.096(2) 0.0660(18) 0.0131(16) -0.0027(16) -0.0059(17)
C29 0.117(3) 0.124(3) 0.074(2) 0.013(2) -0.026(2) 0.000(2)
C30 0.089(3) 0.145(4) 0.098(3) -0.022(3) -0.022(2) 0.002(3)
C31 0.070(2) 0.150(3) 0.097(3) -0.036(2) 0.006(2) -0.021(2)
C32 0.0681(18) 0.116(3) 0.0646(18) -0.0147(17) 0.0053(14) -0.0158(17)
C33 0.0600(15) 0.0720(17) 0.0533(14) 0.0069(12) 0.0049(12) 0.0126(13)
C34 0.0625(16) 0.0831(19) 0.0624(16) 0.0265(15) 0.0101(13) 0.0173(15)
C35 0.0760(19) 0.119(3) 0.0721(19) 0.0421(18) 0.0198(16) 0.0250(18)
C36 0.087(3) 0.152(4) 0.103(3) 0.061(3) 0.031(2) 0.022(3)
C37 0.089(3) 0.147(4) 0.142(4) 0.085(3) 0.032(3) 0.006(3)
C38 0.103(3) 0.100(3) 0.137(4) 0.045(3) -0.001(3) -0.019(2)
C39 0.087(2) 0.085(2) 0.092(2) 0.0318(19) 0.0079(18) -0.0041(18)

loop_
_atom_type_symbol
_atom_type_description
_atom_type_scat_dispersion_real
_atom_type_scat_dispersion_imag
_atom_type_scat_source
C C 0.0033 0.0016 'International Tables Vol C Tables 4.2.6.8 and 6.1.1.4'
H H 0.0000 0.0000 'International Tables Vol C Tables 4.2.6.8 and 6.1.1.4'
Cl Cl 0.1484 0.1585 'International Tables Vol C Tables 4.2.6.8 and 6.1.1.4'
N N 0.0061 0.0033 'International Tables Vol C Tables 4.2.6.8 and 6.1.1.4'
O O 0.0106 0.0060 'International Tables Vol C Tables 4.2.6.8 and 6.1.1.4'

loop_
_geom_angle_atom_site_label_1
_geom_angle_atom_site_label_2
_geom_angle_atom_site_label_3
_geom_angle
_geom_angle_site_symmetry_1
_geom_angle_site_symmetry_3
_geom_angle_publ_flag
C11 N1 C12 123.58(19) . . ?
C11 N1 C15 114.91(18) . . ?
C12 N1 C15 121.32(18) . . ?
C2 C1 C6 116.6(3) . . ?
C2 C1 C7 122.0(3) . . ?
C6 C1 C7 121.4(3) . . ?
C1 C2 Cl1 119.5(2) . . ?
C1 C2 C3 121.7(4) . . ?
C3 C2 Cl1 118.8(3) . . ?
C2 C3 H3 120.2 . . ?
C4 C3 C2 119.5(4) . . ?
C4 C3 H3 120.2 . . ?
C3 C4 H4 119.8 . . ?
C5 C4 C3 120.5(4) . . ?
C5 C4 H4 119.8 . . ?
C4 C5 H5 119.8 . . ?
C4 C5 C6 120.5(4) . . ?
C6 C5 H5 119.8 . . ?
C1 C6 H6 119.4 . . ?
C5 C6 C1 121.3(4) . . ?
C5 C6 H6 119.4 . . ?
C1 C7 H7 116.8 . . ?
C8 C7 C1 126.5(2) . . ?
C8 C7 H7 116.8 . . ?
C7 C8 H8 117.6 . . ?
C7 C8 C9 124.9(2) . . ?
C9 C8 H8 117.6 . . ?
O1 C9 C8 121.4(2) . . ?
O1 C9 C10 119.6(2) . . ?
C8 C9 C10 118.9(2) . . ?
C11 C10 C9 114.3(2) . . ?
C14 C10 C9 123.3(2) . . ?
C14 C10 C11 122.0(2) . . ?
O2 C11 N1 119.4(2) . . ?
O2 C11 C10 123.8(2) . . ?
N1 C11 C10 116.8(2) . . ?
N1 C12 C13 118.78(19) . . ?
C23 C12 N1 121.2(2) . . ?
C23 C12 C13 120.1(2) . . ?
C12 C13 C14 119.35(19) . . ?
C12 C13 C26 118.3(2) . . ?
C26 C13 C14 122.3(2) . . ?
C10 C14 C13 119.2(2) . . ?
C10 C14 C27 120.0(2) . . ?
C13 C14 C27 120.7(2) . . ?
N1 C15 C16 113.60(19) . . ?
C33 C15 N1 120.9(2) . . ?
C33 C15 C16 125.4(2) . . ?
O3 C16 C15 118.9(2) . . ?
O3 C16 C17 121.7(2) . . ?
C17 C16 C15 119.4(2) . . ?
C18 C17 C16 121.3(2) . . ?
C22 C17 C16 119.2(2) . . ?
C22 C17 C18 119.5(2) . . ?
C17 C18 H18 120.0 . . ?
C19 C18 C17 120.0(2) . . ?
C19 C18 H18 120.0 . . ?
C18 C19 H19 120.3 . . ?
C20 C19 C18 119.4(3) . . ?
C20 C19 H19 120.3 . . ?
C19 C20 Cl2 119.5(2) . . ?
C19 C20 C21 121.6(3) . . ?
C21 C20 Cl2 118.9(2) . . ?
C20 C21 H21 120.5 . . ?
C20 C21 C22 118.9(3) . . ?
C22 C21 H21 120.5 . . ?
C17 C22 H22 119.7 . . ?
C21 C22 C17 120.5(2) . . ?
C21 C22 H22 119.7 . . ?
C12 C23 H23 119.8 . . ?
C24 C23 C12 120.3(2) . . ?
C24 C23 H23 119.8 . . ?
C23 C24 H24 119.9 . . ?
C23 C24 C25 120.1(2) . . ?
C25 C24 H24 119.9 . . ?
C24 C25 Cl3 119.09(19) . . ?
C26 C25 Cl3 120.0(2) . . ?
C26 C25 C24 120.9(2) . . ?
C13 C26 H26 119.8 . . ?
C25 C26 C13 120.4(2) . . ?
C25 C26 H26 119.8 . . ?
C28 C27 C14 121.4(2) . . ?
C32 C27 C14 120.2(2) . . ?
C32 C27 C28 118.3(3) . . ?
C27 C28 H28 120.0 . . ?
C27 C28 C29 120.0(3) . . ?
C29 C28 H28 120.0 . . ?
C28 C29 H29 119.9 . . ?
C30 C29 C28 120.2(4) . . ?
C30 C29 H29 119.9 . . ?
C29 C30 H30 119.8 . . ?
C31 C30 C29 120.3(4) . . ?
C31 C30 H30 119.8 . . ?
C30 C31 H31 120.1 . . ?
C30 C31 C32 119.8(4) . . ?
C32 C31 H31 120.1 . . ?
C27 C32 C31 121.4(3) . . ?
C27 C32 H32 119.3 . . ?
C31 C32 H32 119.3 . . ?
C15 C33 H33 117.6 . . ?
C15 C33 C34 124.8(2) . . ?
C34 C33 H33 117.6 . . ?
C35 C34 C33 122.0(3) . . ?
C35 C34 C39 118.5(3) . . ?
C39 C34 C33 119.5(3) . . ?
C34 C35 Cl4 119.3(3) . . ?
C36 C35 Cl4 118.8(3) . . ?
C36 C35 C34 121.9(4) . . ?
C35 C36 H36 120.2 . . ?
C37 C36 C35 119.6(4) . . ?
C37 C36 H36 120.2 . . ?
C36 C37 H37 119.4 . . ?
C36 C37 C38 121.2(4) . . ?
C38 C37 H37 119.4 . . ?
C37 C38 H38 120.2 . . ?
C37 C38 C39 119.6(4) . . ?
C39 C38 H38 120.2 . . ?
C34 C39 H39 120.4 . . ?
C38 C39 C34 119.3(4) . . ?
C38 C39 H39 120.4 . . ?

loop_
_geom_bond_atom_site_label_1
_geom_bond_atom_site_label_2
_geom_bond_distance
_geom_bond_site_symmetry_2
_geom_bond_publ_flag
Cl1 C2 1.729(4) . ?
Cl2 C20 1.738(3) . ?
Cl3 C25 1.735(2) . ?
Cl4 C35 1.727(4) . ?
O1 C9 1.216(3) . ?
O2 C11 1.231(3) . ?
O3 C16 1.214(3) . ?
N1 C11 1.377(3) . ?
N1 C12 1.396(3) . ?
N1 C15 1.441(3) . ?
C1 C2 1.378(4) . ?
C1 C6 1.394(4) . ?
C1 C7 1.463(4) . ?
C2 C3 1.388(5) . ?
C3 H3 0.9300 . ?
C3 C4 1.353(6) . ?
C4 H4 0.9300 . ?
C4 C5 1.349(6) . ?
C5 H5 0.9300 . ?
C5 C6 1.370(5) . ?
C6 H6 0.9300 . ?
C7 H7 0.9300 . ?
C7 C8 1.317(4) . ?
C8 H8 0.9300 . ?
C8 C9 1.457(4) . ?
C9 C10 1.508(3) . ?
C10 C11 1.443(3) . ?
C10 C14 1.359(3) . ?
C12 C13 1.402(3) . ?
C12 C23 1.392(3) . ?
C13 C14 1.451(3) . ?
C13 C26 1.403(3) . ?
C14 C27 1.492(3) . ?
C15 C16 1.490(3) . ?
C15 C33 1.323(3) . ?
C16 C17 1.484(3) . ?
C17 C18 1.386(3) . ?
C17 C22 1.382(3) . ?
C18 H18 0.9300 . ?
C18 C19 1.380(3) . ?
C19 H19 0.9300 . ?
C19 C20 1.366(4) . ?
C20 C21 1.374(4) . ?
C21 H21 0.9300 . ?
C21 C22 1.378(4) . ?
C22 H22 0.9300 . ?
C23 H23 0.9300 . ?
C23 C24 1.365(3) . ?
C24 H24 0.9300 . ?
C24 C25 1.378(4) . ?
C25 C26 1.367(3) . ?
C26 H26 0.9300 . ?
C27 C28 1.375(4) . ?
C27 C32 1.371(4) . ?
C28 H28 0.9300 . ?
C28 C29 1.397(4) . ?
C29 H29 0.9300 . ?
C29 C30 1.360(5) . ?
C30 H30 0.9300 . ?
C30 C31 1.347(5) . ?
C31 H31 0.9300 . ?
C31 C32 1.385(4) . ?
C32 H32 0.9300 . ?
C33 H33 0.9300 . ?
C33 C34 1.478(4) . ?
C34 C35 1.385(4) . ?
C34 C39 1.399(4) . ?
C35 C36 1.366(5) . ?
C36 H36 0.9300 . ?
C36 C37 1.347(6) . ?
C37 H37 0.9300 . ?
C37 C38 1.390(6) . ?
C38 H38 0.9300 . ?
C38 C39 1.392(5) . ?
C39 H39 0.9300 . ?

loop_
_geom_torsion_atom_site_label_1
_geom_torsion_atom_site_label_2
_geom_torsion_atom_site_label_3
_geom_torsion_atom_site_label_4
_geom_torsion
_geom_torsion_site_symmetry_1
_geom_torsion_site_symmetry_2
_geom_torsion_site_symmetry_3
_geom_torsion_site_symmetry_4
_geom_torsion_publ_flag
Cl1 C2 C3 C4 -177.7(3) . . . . ?
Cl2 C20 C21 C22 177.6(2) . . . . ?
Cl3 C25 C26 C13 179.89(19) . . . . ?
Cl4 C35 C36 C37 -178.1(3) . . . . ?
O1 C9 C10 C11 -101.6(3) . . . . ?
O1 C9 C10 C14 72.5(3) . . . . ?
O3 C16 C17 C18 140.8(3) . . . . ?
O3 C16 C17 C22 -35.6(3) . . . . ?
N1 C12 C13 C14 1.3(3) . . . . ?
N1 C12 C13 C26 178.5(2) . . . . ?
N1 C12 C23 C24 -179.3(2) . . . . ?
N1 C15 C16 O3 -25.5(3) . . . . ?
N1 C15 C16 C17 155.32(19) . . . . ?
N1 C15 C33 C34 -5.2(4) . . . . ?
C1 C2 C3 C4 0.3(5) . . . . ?
C1 C7 C8 C9 -179.6(3) . . . . ?
C2 C1 C6 C5 -0.2(5) . . . . ?
C2 C1 C7 C8 170.2(3) . . . . ?
C2 C3 C4 C5 0.5(6) . . . . ?
C3 C4 C5 C6 -1.1(6) . . . . ?
C4 C5 C6 C1 1.0(6) . . . . ?
C6 C1 C2 Cl1 177.5(2) . . . . ?
C6 C1 C2 C3 -0.4(4) . . . . ?
C6 C1 C7 C8 -10.1(4) . . . . ?
C7 C1 C2 Cl1 -2.7(4) . . . . ?
C7 C1 C2 C3 179.4(3) . . . . ?
C7 C1 C6 C5 180.0(3) . . . . ?
C7 C8 C9 O1 179.3(3) . . . . ?
C7 C8 C9 C10 1.1(4) . . . . ?
C8 C9 C10 C11 76.6(3) . . . . ?
C8 C9 C10 C14 -109.3(3) . . . . ?
C9 C10 C11 O2 -2.2(3) . . . . ?
C9 C10 C11 N1 174.7(2) . . . . ?
C9 C10 C14 C13 -177.1(2) . . . . ?
C9 C10 C14 C27 1.7(3) . . . . ?
C10 C14 C27 C28 64.1(3) . . . . ?
C10 C14 C27 C32 -112.4(3) . . . . ?
C11 N1 C12 C13 -4.4(3) . . . . ?
C11 N1 C12 C23 175.6(2) . . . . ?
C11 N1 C15 C16 -75.2(2) . . . . ?
C11 N1 C15 C33 108.5(3) . . . . ?
C11 C10 C14 C13 -3.5(3) . . . . ?
C11 C10 C14 C27 175.3(2) . . . . ?
C12 N1 C11 O2 -179.4(2) . . . . ?
C12 N1 C11 C10 3.5(3) . . . . ?
C12 N1 C15 C16 100.0(2) . . . . ?
C12 N1 C15 C33 -76.3(3) . . . . ?
C12 C13 C14 C10 2.5(3) . . . . ?
C12 C13 C14 C27 -176.3(2) . . . . ?
C12 C13 C26 C25 1.4(3) . . . . ?
C12 C23 C24 C25 0.3(4) . . . . ?
C13 C12 C23 C24 0.7(4) . . . . ?
C13 C14 C27 C28 -117.1(3) . . . . ?
C13 C14 C27 C32 66.4(3) . . . . ?
C14 C10 C11 O2 -176.3(2) . . . . ?
C14 C10 C11 N1 0.6(3) . . . . ?
C14 C13 C26 C25 178.5(2) . . . . ?
C14 C27 C28 C29 -175.8(3) . . . . ?
C14 C27 C32 C31 177.1(3) . . . . ?
C15 N1 C11 O2 -4.4(3) . . . . ?
C15 N1 C11 C10 178.53(19) . . . . ?
C15 N1 C12 C13 -179.2(2) . . . . ?
C15 N1 C12 C23 0.9(3) . . . . ?
C15 C16 C17 C18 -40.1(3) . . . . ?
C15 C16 C17 C22 143.5(2) . . . . ?
C15 C33 C34 C35 127.8(3) . . . . ?
C15 C33 C34 C39 -54.5(4) . . . . ?
C16 C15 C33 C34 179.0(2) . . . . ?
C16 C17 C18 C19 -177.2(2) . . . . ?
C16 C17 C22 C21 178.7(2) . . . . ?
C17 C18 C19 C20 -1.5(4) . . . . ?
C18 C17 C22 C21 2.2(4) . . . . ?
C18 C19 C20 Cl2 -176.2(2) . . . . ?
C18 C19 C20 C21 2.5(4) . . . . ?
C19 C20 C21 C22 -1.1(4) . . . . ?
C20 C21 C22 C17 -1.3(4) . . . . ?
C22 C17 C18 C19 -0.8(4) . . . . ?
C23 C12 C13 C14 -178.7(2) . . . . ?
C23 C12 C13 C26 -1.5(3) . . . . ?
C23 C24 C25 Cl3 179.2(2) . . . . ?
C23 C24 C25 C26 -0.4(4) . . . . ?
C24 C25 C26 C13 -0.4(4) . . . . ?
C26 C13 C14 C10 -174.6(2) . . . . ?
C26 C13 C14 C27 6.6(3) . . . . ?
C27 C28 C29 C30 -1.3(6) . . . . ?
C28 C27 C32 C31 0.5(5) . . . . ?
C28 C29 C30 C31 0.6(7) . . . . ?
C29 C30 C31 C32 0.6(6) . . . . ?
C30 C31 C32 C27 -1.2(6) . . . . ?
C32 C27 C28 C29 0.7(5) . . . . ?
C33 C15 C16 O3 150.5(3) . . . . ?
C33 C15 C16 C17 -28.6(4) . . . . ?
C33 C34 C35 Cl4 -2.6(4) . . . . ?
C33 C34 C35 C36 179.3(3) . . . . ?
C33 C34 C39 C38 -179.7(3) . . . . ?
C34 C35 C36 C37 0.0(5) . . . . ?
C35 C34 C39 C38 -1.9(4) . . . . ?
C35 C36 C37 C38 -1.2(6) . . . . ?
C36 C37 C38 C39 0.8(6) . . . . ?
C37 C38 C39 C34 0.8(5) . . . . ?
C39 C34 C35 Cl4 179.7(2) . . . . ?
C39 C34 C35 C36 1.6(4) . . . . ?

loop_
_smtbx_masks_void_nr
_smtbx_masks_void_average_x
_smtbx_masks_void_average_y
_smtbx_masks_void_average_z
_smtbx_masks_void_volume
_smtbx_masks_void_count_electrons
_smtbx_masks_void_content
1 0.000 0.500 -0.610 502.7 52.3 '5 H2O'
2 0.121 -0.032 0.024 17.9 0.0 ?
3 0.121 0.032 0.524 17.9 0.0 ?
4 0.379 0.468 0.476 17.9 0.0 ?
5 0.379 0.532 0.976 17.9 0.0 ?
6 0.500 0.000 -0.627 502.7 52.3 '5 H2O'
7 0.621 0.468 0.024 17.9 0.0 ?
8 0.621 0.532 0.524 17.9 0.0 ?
9 0.879 0.032 -0.024 17.9 0.0 ?
10 0.879 -0.032 0.476 17.9 0.0 ?
